data_7103321
loop_
_publ_author_name
'Deng, Shining'
'Schwarzmaier, Christoph'
'Eichhorn, Christiane'
'Scherer, Otto'
'Wolmersh\"auser, Gotthelf'
'Zabel, Manfred'
'Scheer, Manfred'

_publ_section_title
;
 Synthesis and unprecedented coordination behaviour of a novel
 1,2,3-triphosphaferrocene complex.
;
_journal_issue 34
_journal_name_full 'Chemical communications (Cambridge, England)'
_journal_page_first 4064
_journal_page_last 4066
_journal_paper_doi 10.1039/b807658h
_journal_year 2008
_chemical_formula_moiety 'C33 H41 Fe P'
_chemical_formula_sum 'C33 H41 Fe P'
_chemical_formula_weight 524.48
_chemical_name_systematic
;
?
;
_space_group_IT_number 61
_symmetry_cell_setting orthorhombic
_symmetry_space_group_name_Hall '-P 2ac 2ab'
_symmetry_space_group_name_H-M 'P b c a'
_atom_sites_solution_hydrogens geom
_atom_sites_solution_primary direct
_atom_sites_solution_secondary difmap
_audit_creation_method SHELXL-97
_audit_update_record
;
2008-04-21 # Formatted by publCIF
;
_cell_angle_alpha 90.00
_cell_angle_beta 90.00
_cell_angle_gamma 90.00
_cell_formula_units_Z 8
_cell_length_a 10.5821(7)
_cell_length_b 16.6027(8)
_cell_length_c 33.0952(18)
_cell_measurement_reflns_used 8000
_cell_measurement_temperature 293(2)
_cell_measurement_theta_max 25.6
_cell_measurement_theta_min 2.15
_cell_volume 5814.5(6)
_computing_cell_refinement 'Stoe IPDS V2.63'
_computing_data_collection 'Stoe IPDS V2.63'
_computing_data_reduction 'Stoe IPDS V2.63'
_computing_molecular_graphics 'Siemens SHELXTL'
_computing_publication_material 'Siemens SHELXTL'
_computing_structure_refinement 'SHELXL-97 (Sheldrick, 1997)'
_computing_structure_solution 'SHELXS-97 (Sheldrick, 1990)'
_diffrn_ambient_temperature 293(2)
_diffrn_measured_fraction_theta_full 0.870
_diffrn_measured_fraction_theta_max 0.870
_diffrn_measurement_device_type 'STOE IPDS'
_diffrn_measurement_method Phi-Oscillation
_diffrn_radiation_monochromator graphite
_diffrn_radiation_source 'fine-focus sealed tube'
_diffrn_radiation_type MoK\a
_diffrn_radiation_wavelength 0.71073
_diffrn_reflns_av_R_equivalents 0.1183
_diffrn_reflns_av_sigmaI/netI 0.0735
_diffrn_reflns_limit_h_max 13
_diffrn_reflns_limit_h_min -13
_diffrn_reflns_limit_k_max 20
_diffrn_reflns_limit_k_min -20
_diffrn_reflns_limit_l_max 40
_diffrn_reflns_limit_l_min -40
_diffrn_reflns_number 64880
_diffrn_reflns_theta_full 26.02
_diffrn_reflns_theta_max 26.02
_diffrn_reflns_theta_min 2.36
_exptl_absorpt_coefficient_mu 0.592
_exptl_absorpt_correction_T_max 0.92982
_exptl_absorpt_correction_T_min 0.80057
_exptl_absorpt_correction_type analytical
_exptl_absorpt_process_details 'ABST/PLATON 98'
_exptl_crystal_colour yellow-orange
_exptl_crystal_density_diffrn 1.198
_exptl_crystal_density_method 'not measured'
_exptl_crystal_description 'transparent plate'
_exptl_crystal_F_000 2240
_exptl_crystal_size_max 0.41
_exptl_crystal_size_mid 0.39
_exptl_crystal_size_min 0.13
_refine_diff_density_max 0.254
_refine_diff_density_min -0.198
_refine_diff_density_rms 0.041
_refine_ls_extinction_method none
_refine_ls_goodness_of_fit_ref 0.845
_refine_ls_hydrogen_treatment constr
_refine_ls_matrix_type full
_refine_ls_number_parameters 370
_refine_ls_number_reflns 5529
_refine_ls_number_restraints 10
_refine_ls_restrained_S_all 0.844
_refine_ls_R_factor_all 0.0930
_refine_ls_R_factor_gt 0.0400
_refine_ls_shift/su_max 0.002
_refine_ls_shift/su_mean 0.000
_refine_ls_structure_factor_coef Fsqd
_refine_ls_weighting_details 'calc w=1/[\s^2^(Fo^2^)+(0.0450P)^2^+0.0000P] where P=(Fo^2^+2Fc^2^)/3'
_refine_ls_weighting_scheme calc
_refine_ls_wR_factor_gt 0.0802
_refine_ls_wR_factor_ref 0.0925
_reflns_number_gt 2960
_reflns_number_total 5529
_reflns_threshold_expression >2sigma(I)
_cod_data_source_file b807658h.txt
_cod_data_source_block 2028
_cod_depositor_comments
;
The following automatic conversions were performed:
'_symmetry_cell_setting' value 'Orthorhombic' changed to 'orthorhombic'
according to '/home/saulius/struct/CIF-dictionaries/cif_core.dic'
dictionary named 'cif_core.dic' version 2.4.1 from 2010-06-29.

Automatic conversion script
Id: cif_fix_enum 1527 2010-12-29 10:47:43Z saulius 
;
_cod_original_sg_symbol_H-M Pbca
_cod_database_code 7103321

loop_
_symmetry_equiv_pos_as_xyz
'x, y, z'
'-x+1/2, -y, z+1/2'
'-x, y+1/2, -z+1/2'
'x+1/2, -y+1/2, -z'
'-x, -y, -z'
'x-1/2, y, -z-1/2'
'x, -y-1/2, z-1/2'
'-x-1/2, y-1/2, z'

loop_
_atom_site_label
_atom_site_type_symbol
_atom_site_fract_x
_atom_site_fract_y
_atom_site_fract_z
_atom_site_U_iso_or_equiv
_atom_site_adp_type
_atom_site_occupancy
_atom_site_calc_flag
_atom_site_refinement_flags
_atom_site_disorder_assembly
_atom_site_disorder_group
Fe Fe 0.21947(3) 0.11265(2) 0.370973(11) 0.04296(11) Uani 1 d . . .
P1 P 0.2420(4) -0.0210(3) 0.35172(15) 0.0577(8) Uani 0.57 d PD A 1
C1 C 0.3584(16) 0.0518(11) 0.3423(7) 0.078(7) Uani 0.57 d PD A 1
H1 H 0.4400 0.0449 0.3521 0.094 Uiso 0.57 calc PR A 1
C2 C 0.3269(17) 0.1215(12) 0.3195(6) 0.047(5) Uani 0.57 d PD A 1
C3 C 0.194(2) 0.1153(14) 0.3112(8) 0.040(5) Uani 0.57 d PD A 1
H3 H 0.1508 0.1522 0.2952 0.048 Uiso 0.57 calc PR A 1
C4 C 0.134(2) 0.0495(13) 0.3291(8) 0.042(4) Uani 0.57 d PD A 1
P2 P 0.3765(6) 0.0343(5) 0.3431(2) 0.0608(12) Uani 0.43 d PD A 2
C10 C 0.2216(16) -0.0009(11) 0.3485(7) 0.069(6) Uani 0.43 d PD A 2
H10 H 0.2034 -0.0417 0.3668 0.082 Uiso 0.43 calc PR A 2
C40 C 0.123(3) 0.0338(16) 0.3245(10) 0.035(4) Uani 0.43 d PD A 2
C30 C 0.176(3) 0.1065(19) 0.3080(10) 0.043(6) Uani 0.43 d PD A 2
H30 H 0.1280 0.1455 0.2951 0.051 Uiso 0.43 calc PR A 2
C20 C 0.308(2) 0.1133(16) 0.3132(6) 0.034(4) Uani 0.43 d PD A 2
C5 C 0.2218(2) 0.11200(19) 0.43386(8) 0.0501(6) Uani 1 d . . .
C6 C 0.3052(2) 0.17545(18) 0.41877(8) 0.0486(7) Uani 1 d . . .
C7 C 0.2269(2) 0.22693(17) 0.39473(8) 0.0488(6) Uani 1 d . . .
H7 H 0.2556 0.2719 0.3807 0.059 Uiso 1 calc R . .
C8 C 0.0998(2) 0.20030(18) 0.39513(8) 0.0490(7) Uani 1 d . . .
C9 C 0.0984(2) 0.13016(18) 0.41839(8) 0.0510(8) Uani 1 d . . .
H9 H 0.0267 0.0992 0.4232 0.061 Uiso 1 calc R . .
C21 C 0.3991(3) 0.1845(2) 0.30215(8) 0.0527(8) Uani 1 d . . .
C22 C 0.3492(3) 0.2579(2) 0.29075(9) 0.0618(8) Uani 1 d . . .
H22 H 0.2623 0.2659 0.2922 0.074 Uiso 1 calc R . .
C23 C 0.4254(3) 0.3198(2) 0.27725(10) 0.0753(10) Uani 1 d . . .
H23 H 0.3897 0.3687 0.2696 0.090 Uiso 1 calc R . .
C24 C 0.5545(4) 0.3091(3) 0.27511(11) 0.0831(11) Uani 1 d . . .
H24 H 0.6061 0.3508 0.2663 0.100 Uiso 1 calc R . .
C25 C 0.6059(3) 0.2369(3) 0.28608(10) 0.0792(12) Uani 1 d . . .
H25 H 0.6929 0.2297 0.2846 0.095 Uiso 1 calc R . .
C26 C 0.5297(3) 0.1742(2) 0.29948(9) 0.0673(9) Uani 1 d . . .
H26 H 0.5658 0.1251 0.3067 0.081 Uiso 1 calc R . .
C41 C -0.0058(2) 0.02000(18) 0.32332(9) 0.0505(7) Uani 1 d . . .
C42 C -0.0668(3) -0.0234(2) 0.35324(10) 0.0663(9) Uani 1 d . . .
H42 H -0.0224 -0.0390 0.3762 0.080 Uiso 1 calc R . .
C43 C -0.1932(3) -0.0438(2) 0.34939(12) 0.0804(11) Uani 1 d . . .
H43 H -0.2331 -0.0724 0.3699 0.096 Uiso 1 calc R . .
C44 C -0.2602(3) -0.0221(2) 0.31546(12) 0.0782(10) Uani 1 d . . .
H44 H -0.3451 -0.0357 0.3130 0.094 Uiso 1 calc R . .
C45 C -0.2005(3) 0.0196(2) 0.28543(11) 0.0764(10) Uani 1 d . . .
H45 H -0.2449 0.0338 0.2623 0.092 Uiso 1 calc R . .
C46 C -0.0742(3) 0.0410(2) 0.28913(10) 0.0634(9) Uani 1 d . . .
H46 H -0.0351 0.0696 0.2685 0.076 Uiso 1 calc R . .
C51 C 0.2380(3) 0.0449(2) 0.46506(9) 0.0641(8) Uani 1 d . . .
C52 C 0.2183(5) 0.0815(3) 0.50718(11) 0.1163(16) Uani 1 d . . .
H52A H 0.2824 0.1211 0.5122 0.174 Uiso 1 calc R . .
H52B H 0.2236 0.0397 0.5272 0.174 Uiso 1 calc R . .
H52C H 0.1366 0.1064 0.5085 0.174 Uiso 1 calc R . .
C53 C 0.3636(4) 0.0010(3) 0.46394(15) 0.1298(19) Uani 1 d . . .
H53A H 0.3801 -0.0171 0.4369 0.195 Uiso 1 calc R . .
H53B H 0.3604 -0.0446 0.4818 0.195 Uiso 1 calc R . .
H53C H 0.4297 0.0368 0.4724 0.195 Uiso 1 calc R . .
C54 C 0.1358(4) -0.0191(2) 0.46027(12) 0.0973(13) Uani 1 d . . .
H54A H 0.0541 0.0053 0.4634 0.146 Uiso 1 calc R . .
H54B H 0.1469 -0.0599 0.4805 0.146 Uiso 1 calc R . .
H54C H 0.1421 -0.0429 0.4339 0.146 Uiso 1 calc R . .
C61 C 0.4423(3) 0.2000(2) 0.42861(10) 0.0646(9) Uani 1 d . . .
C62 C 0.4490(4) 0.2228(3) 0.47263(12) 0.131(2) Uani 1 d . . .
H62A H 0.3829 0.2605 0.4787 0.196 Uiso 1 calc R . .
H62B H 0.5295 0.2470 0.4782 0.196 Uiso 1 calc R . .
H62C H 0.4389 0.1755 0.4890 0.196 Uiso 1 calc R . .
C63 C 0.4817(3) 0.2733(2) 0.40425(11) 0.0829(11) Uani 1 d . . .
H63A H 0.4784 0.2608 0.3760 0.124 Uiso 1 calc R . .
H63B H 0.5664 0.2884 0.4115 0.124 Uiso 1 calc R . .
H63C H 0.4253 0.3172 0.4100 0.124 Uiso 1 calc R . .
C64 C 0.5437(3) 0.1356(3) 0.41788(17) 0.1200(18) Uani 1 d . . .
H64A H 0.5158 0.0836 0.4270 0.180 Uiso 1 calc R . .
H64B H 0.6220 0.1490 0.4309 0.180 Uiso 1 calc R . .
H64C H 0.5559 0.1344 0.3891 0.180 Uiso 1 calc R . .
C81 C -0.0146(2) 0.2484(2) 0.38016(9) 0.0602(8) Uani 1 d . . .
C82 C -0.0399(5) 0.3108(3) 0.41227(14) 0.147(2) Uani 1 d . . .
H82A H 0.0310 0.3467 0.4141 0.220 Uiso 1 calc R . .
H82B H -0.0526 0.2846 0.4378 0.220 Uiso 1 calc R . .
H82C H -0.1143 0.3409 0.4053 0.220 Uiso 1 calc R . .
C83 C -0.1299(3) 0.1947(3) 0.37609(18) 0.1289(19) Uani 1 d . . .
H83A H -0.2003 0.2262 0.3669 0.193 Uiso 1 calc R . .
H83B H -0.1496 0.1713 0.4019 0.193 Uiso 1 calc R . .
H83C H -0.1127 0.1527 0.3569 0.193 Uiso 1 calc R . .
C84 C 0.0072(4) 0.2893(3) 0.34033(12) 0.1112(17) Uani 1 d . . .
H84A H -0.0617 0.3252 0.3347 0.167 Uiso 1 calc R . .
H84B H 0.0126 0.2495 0.3193 0.167 Uiso 1 calc R . .
H84C H 0.0847 0.3193 0.3414 0.167 Uiso 1 calc R . .

loop_
_atom_site_aniso_label
_atom_site_aniso_U_11
_atom_site_aniso_U_22
_atom_site_aniso_U_33
_atom_site_aniso_U_23
_atom_site_aniso_U_13
_atom_site_aniso_U_12
Fe 0.04176(17) 0.0408(2) 0.04630(19) 0.0003(2) -0.00117(17) 0.00336(18)
P1 0.0607(11) 0.042(2) 0.0708(13) -0.0048(13) -0.0069(9) 0.0085(13)
C1 0.046(6) 0.082(14) 0.107(10) -0.048(9) 0.013(6) 0.009(7)
C2 0.040(6) 0.042(7) 0.058(8) -0.018(5) -0.015(4) 0.006(5)
C3 0.055(12) 0.029(5) 0.037(5) 0.003(6) -0.001(6) -0.009(6)
C4 0.043(5) 0.036(10) 0.048(7) -0.017(6) -0.003(4) -0.006(5)
P2 0.0516(19) 0.054(2) 0.077(3) -0.005(2) 0.0059(14) 0.0130(17)
C10 0.097(13) 0.025(9) 0.084(10) -0.003(6) 0.022(9) 0.006(7)
C40 0.055(8) 0.015(7) 0.035(7) -0.015(6) -0.009(4) -0.009(5)
C30 0.023(5) 0.067(14) 0.039(7) -0.021(7) -0.002(5) -0.009(7)
C20 0.027(7) 0.051(7) 0.025(5) -0.013(6) 0.003(6) -0.014(5)
C5 0.0548(14) 0.0520(18) 0.0433(14) 0.0020(14) -0.0049(12) 0.0011(15)
C6 0.0539(16) 0.0445(19) 0.0472(16) -0.0039(14) -0.0080(12) -0.0006(13)
C7 0.0580(15) 0.0388(17) 0.0496(15) 0.0007(12) -0.0024(13) 0.0016(13)
C8 0.0512(16) 0.048(2) 0.0474(17) -0.0007(14) 0.0010(12) 0.0124(13)
C9 0.0489(15) 0.057(2) 0.0470(16) 0.0001(14) 0.0037(12) 0.0017(13)
C21 0.0523(16) 0.060(2) 0.0460(17) -0.0107(15) 0.0068(13) -0.0069(15)
C22 0.0609(18) 0.065(3) 0.0595(19) 0.0000(18) 0.0043(14) -0.0090(16)
C23 0.082(2) 0.070(3) 0.074(2) 0.001(2) 0.0046(17) -0.0171(19)
C24 0.085(3) 0.088(3) 0.076(3) -0.004(2) 0.0124(19) -0.036(2)
C25 0.0583(19) 0.114(4) 0.066(2) -0.015(2) 0.0151(16) -0.028(2)
C26 0.0488(16) 0.090(3) 0.063(2) -0.0068(19) 0.0123(14) -0.0048(17)
C41 0.0509(16) 0.044(2) 0.0561(17) -0.0004(14) 0.0001(13) -0.0010(13)
C42 0.0708(19) 0.061(3) 0.067(2) 0.0119(17) -0.0043(16) -0.0135(16)
C43 0.074(2) 0.076(3) 0.091(3) 0.022(2) 0.0041(19) -0.0221(18)
C44 0.0542(18) 0.071(3) 0.110(3) 0.013(2) -0.0035(18) -0.0088(16)
C45 0.059(2) 0.081(3) 0.090(3) 0.019(2) -0.0205(16) -0.0062(17)
C46 0.0601(17) 0.067(2) 0.063(2) 0.0150(17) -0.0058(14) -0.0066(15)
C51 0.077(2) 0.059(2) 0.0567(18) 0.0161(15) -0.0123(15) -0.0018(16)
C52 0.188(4) 0.106(4) 0.055(2) 0.021(2) -0.013(3) -0.041(3)
C53 0.114(3) 0.112(4) 0.164(5) 0.080(4) -0.003(3) 0.032(3)
C54 0.129(3) 0.068(3) 0.095(3) 0.035(2) -0.025(2) -0.030(2)
C61 0.0652(19) 0.063(2) 0.066(2) 0.0044(17) -0.0149(15) -0.0104(16)
C62 0.135(4) 0.188(6) 0.070(3) -0.005(3) -0.023(2) -0.087(4)
C63 0.072(2) 0.085(3) 0.091(3) 0.009(2) -0.0108(18) -0.0245(19)
C64 0.056(2) 0.100(4) 0.204(6) -0.003(3) -0.035(3) 0.005(2)
C81 0.0552(15) 0.065(2) 0.0600(18) 0.0001(16) -0.0012(14) 0.0194(15)
C82 0.176(4) 0.165(5) 0.100(4) -0.056(3) -0.042(3) 0.126(4)
C83 0.056(2) 0.107(4) 0.224(6) 0.021(4) -0.022(3) 0.022(2)
C84 0.095(3) 0.140(4) 0.099(3) 0.044(3) 0.004(2) 0.062(3)

loop_
_atom_type_symbol
_atom_type_description
_atom_type_scat_dispersion_real
_atom_type_scat_dispersion_imag
_atom_type_scat_source
C C 0.0033 0.0016 'International Tables Vol C Tables 4.2.6.8 and 6.1.1.4'
H H 0.0000 0.0000 'International Tables Vol C Tables 4.2.6.8 and 6.1.1.4'
P P 0.1023 0.0942 'International Tables Vol C Tables 4.2.6.8 and 6.1.1.4'
Fe Fe 0.3463 0.8444 'International Tables Vol C Tables 4.2.6.8 and 6.1.1.4'

loop_
_geom_angle_atom_site_label_1
_geom_angle_atom_site_label_2
_geom_angle_atom_site_label_3
_geom_angle
_geom_angle_site_symmetry_1
_geom_angle_site_symmetry_3
_geom_angle_publ_flag
C2 Fe C9 166.5(6) . . ?
C2 Fe C7 103.3(6) . . ?
C9 Fe C7 66.38(11) . . ?
C2 Fe C8 127.1(6) . . ?
C9 Fe C8 39.44(11) . . ?
C7 Fe C8 39.94(10) . . ?
C2 Fe C5 145.4(5) . . ?
C9 Fe C5 40.67(10) . . ?
C7 Fe C5 67.78(12) . . ?
C8 Fe C5 68.16(11) . . ?
C2 Fe C40 74.1(11) . . ?
C9 Fe C40 108.8(8) . . ?
C7 Fe C40 144.3(8) . . ?
C8 Fe C40 113.0(8) . . ?
C5 Fe C40 133.0(7) . . ?
C2 Fe C4 73.0(6) . . ?
C9 Fe C4 109.2(7) . . ?
C7 Fe C4 141.5(7) . . ?
C8 Fe C4 111.4(7) . . ?
C5 Fe C4 135.2(7) . . ?
C40 Fe C4 3.0(14) . . ?
C2 Fe C6 110.5(6) . . ?
C9 Fe C6 67.83(11) . . ?
C7 Fe C6 40.30(10) . . ?
C8 Fe C6 68.14(10) . . ?
C5 Fe C6 40.93(11) . . ?
C40 Fe C6 173.6(7) . . ?
C4 Fe C6 176.2(7) . . ?
C2 Fe C20 8.5(12) . . ?
C9 Fe C20 164.4(7) . . ?
C7 Fe C20 108.8(7) . . ?
C8 Fe C20 127.4(7) . . ?
C5 Fe C20 153.2(6) . . ?
C40 Fe C20 65.8(8) . . ?
C4 Fe C20 64.6(12) . . ?
C6 Fe C20 118.9(7) . . ?
C2 Fe P2 46.3(6) . . ?
C9 Fe P2 147.07(18) . . ?
C7 Fe P2 130.3(2) . . ?
C8 Fe P2 169.9(2) . . ?
C5 Fe P2 112.9(2) . . ?
C40 Fe P2 74.0(8) . . ?
C4 Fe P2 75.3(7) . . ?
C6 Fe P2 105.7(2) . . ?
C20 Fe P2 47.6(7) . . ?
C2 Fe P1 77.5(6) . . ?
C9 Fe P1 114.24(15) . . ?
C7 Fe P1 169.65(12) . . ?
C8 Fe P1 146.47(13) . . ?
C5 Fe P1 105.56(15) . . ?
C40 Fe P1 46.0(8) . . ?
C4 Fe P1 48.8(7) . . ?
C6 Fe P1 129.56(13) . . ?
C20 Fe P1 73.3(7) . . ?
P2 Fe P1 43.6(3) . . ?
C4 P1 C1 85.6(9) . . ?
C4 P1 Fe 55.0(7) . . ?
C1 P1 Fe 57.4(6) . . ?
C2 C1 P1 119.4(13) . . ?
C2 C1 H1 120.3 . . ?
P1 C1 H1 120.3 . . ?
C1 C2 C21 133.6(15) . . ?
C1 C2 C3 105.8(15) . . ?
C21 C2 C3 120.3(16) . . ?
C1 C2 Fe 68.3(10) . . ?
C21 C2 Fe 133.4(13) . . ?
C3 C2 Fe 67.1(12) . . ?
C4 C3 C2 114.8(8) . . ?
C4 C3 H3 122.6 . . ?
C2 C3 H3 122.6 . . ?
C3 C4 C41 128.2(19) . . ?
C3 C4 P1 113.6(14) . . ?
C41 C4 P1 116.5(12) . . ?
C3 C4 Fe 70.9(14) . . ?
C41 C4 Fe 133.5(15) . . ?
P1 C4 Fe 76.2(9) . . ?
C20 P2 C10 85.5(10) . . ?
C20 P2 Fe 61.1(7) . . ?
C10 P2 Fe 58.1(7) . . ?
C40 C10 P2 119.3(16) . . ?
C40 C10 H10 120.3 . . ?
P2 C10 H10 120.3 . . ?
C10 C40 C41 132(2) . . ?
C10 C40 C30 105(2) . . ?
C41 C40 C30 121(2) . . ?
C10 C40 Fe 61.9(13) . . ?
C41 C40 Fe 124(2) . . ?
C30 C40 Fe 66.2(17) . . ?
C20 C30 C40 113.9(12) . . ?
C20 C30 H30 123.0 . . ?
C40 C30 H30 123.0 . . ?
C30 C20 C21 130(2) . . ?
C30 C20 P2 114.2(16) . . ?
C21 C20 P2 115.5(14) . . ?
C30 C20 Fe 71.0(16) . . ?
C21 C20 Fe 118.9(15) . . ?
P2 C20 Fe 71.4(7) . . ?
C9 C5 C6 106.0(2) . . ?
C9 C5 C51 119.7(3) . . ?
C6 C5 C51 133.5(2) . . ?
C9 C5 Fe 68.37(15) . . ?
C6 C5 Fe 70.25(15) . . ?
C51 C5 Fe 132.9(2) . . ?
C7 C6 C5 105.7(2) . . ?
C7 C6 C61 120.3(3) . . ?
C5 C6 C61 133.3(2) . . ?
C7 C6 Fe 68.14(15) . . ?
C5 C6 Fe 68.83(14) . . ?
C61 C6 Fe 134.1(2) . . ?
C8 C7 C6 111.0(3) . . ?
C8 C7 Fe 71.29(16) . . ?
C6 C7 Fe 71.56(16) . . ?
C8 C7 H7 124.5 . . ?
C6 C7 H7 124.5 . . ?
Fe C7 H7 124.2 . . ?
C9 C8 C7 106.0(2) . . ?
C9 C8 C81 127.2(3) . . ?
C7 C8 C81 125.8(3) . . ?
C9 C8 Fe 68.68(15) . . ?
C7 C8 Fe 68.77(15) . . ?
C81 C8 Fe 135.9(2) . . ?
C8 C9 C5 111.2(2) . . ?
C8 C9 Fe 71.88(16) . . ?
C5 C9 Fe 70.96(15) . . ?
C8 C9 H9 124.4 . . ?
C5 C9 H9 124.4 . . ?
Fe C9 H9 124.3 . . ?
C22 C21 C26 118.0(3) . . ?
C22 C21 C2 123.8(8) . . ?
C26 C21 C2 117.9(8) . . ?
C22 C21 C20 119.7(9) . . ?
C26 C21 C20 122.0(9) . . ?
C23 C22 C21 121.5(3) . . ?
C23 C22 H22 119.2 . . ?
C21 C22 H22 119.2 . . ?
C22 C23 C24 120.0(4) . . ?
C22 C23 H23 120.0 . . ?
C24 C23 H23 120.0 . . ?
C25 C24 C23 119.6(3) . . ?
C25 C24 H24 120.2 . . ?
C23 C24 H24 120.2 . . ?
C24 C25 C26 120.7(3) . . ?
C24 C25 H25 119.6 . . ?
C26 C25 H25 119.6 . . ?
C21 C26 C25 120.1(4) . . ?
C21 C26 H26 119.9 . . ?
C25 C26 H26 119.9 . . ?
C46 C41 C42 118.1(3) . . ?
C46 C41 C40 119.8(13) . . ?
C42 C41 C40 121.6(13) . . ?
C46 C41 C4 120.9(9) . . ?
C42 C41 C4 120.9(10) . . ?
C41 C42 C43 120.8(3) . . ?
C41 C42 H42 119.6 . . ?
C43 C42 H42 119.6 . . ?
C44 C43 C42 120.6(3) . . ?
C44 C43 H43 119.7 . . ?
C42 C43 H43 119.7 . . ?
C45 C44 C43 119.2(3) . . ?
C45 C44 H44 120.4 . . ?
C43 C44 H44 120.4 . . ?
C44 C45 C46 120.7(3) . . ?
C44 C45 H45 119.6 . . ?
C46 C45 H45 119.6 . . ?
C41 C46 C45 120.7(3) . . ?
C41 C46 H46 119.7 . . ?
C45 C46 H46 119.7 . . ?
C5 C51 C52 108.1(3) . . ?
C5 C51 C54 111.0(3) . . ?
C52 C51 C54 105.9(3) . . ?
C5 C51 C53 115.6(3) . . ?
C52 C51 C53 109.3(3) . . ?
C54 C51 C53 106.5(4) . . ?
C51 C52 H52A 109.5 . . ?
C51 C52 H52B 109.5 . . ?
H52A C52 H52B 109.5 . . ?
C51 C52 H52C 109.5 . . ?
H52A C52 H52C 109.5 . . ?
H52B C52 H52C 109.5 . . ?
C51 C53 H53A 109.5 . . ?
C51 C53 H53B 109.5 . . ?
H53A C53 H53B 109.5 . . ?
C51 C53 H53C 109.5 . . ?
H53A C53 H53C 109.5 . . ?
H53B C53 H53C 109.5 . . ?
C51 C54 H54A 109.5 . . ?
C51 C54 H54B 109.5 . . ?
H54A C54 H54B 109.5 . . ?
C51 C54 H54C 109.5 . . ?
H54A C54 H54C 109.5 . . ?
H54B C54 H54C 109.5 . . ?
C6 C61 C62 108.4(3) . . ?
C6 C61 C63 111.0(2) . . ?
C62 C61 C63 107.3(3) . . ?
C6 C61 C64 114.8(3) . . ?
C62 C61 C64 111.2(3) . . ?
C63 C61 C64 103.9(3) . . ?
C61 C62 H62A 109.5 . . ?
C61 C62 H62B 109.5 . . ?
H62A C62 H62B 109.5 . . ?
C61 C62 H62C 109.5 . . ?
H62A C62 H62C 109.5 . . ?
H62B C62 H62C 109.5 . . ?
C61 C63 H63A 109.5 . . ?
C61 C63 H63B 109.5 . . ?
H63A C63 H63B 109.5 . . ?
C61 C63 H63C 109.5 . . ?
H63A C63 H63C 109.5 . . ?
H63B C63 H63C 109.5 . . ?
C61 C64 H64A 109.5 . . ?
C61 C64 H64B 109.5 . . ?
H64A C64 H64B 109.5 . . ?
C61 C64 H64C 109.5 . . ?
H64A C64 H64C 109.5 . . ?
H64B C64 H64C 109.5 . . ?
C84 C81 C82 109.6(4) . . ?
C84 C81 C83 108.1(3) . . ?
C82 C81 C83 108.9(4) . . ?
C84 C81 C8 113.5(2) . . ?
C82 C81 C8 105.7(3) . . ?
C83 C81 C8 111.0(3) . . ?
C81 C82 H82A 109.5 . . ?
C81 C82 H82B 109.5 . . ?
H82A C82 H82B 109.5 . . ?
C81 C82 H82C 109.5 . . ?
H82A C82 H82C 109.5 . . ?
H82B C82 H82C 109.5 . . ?
C81 C83 H83A 109.5 . . ?
C81 C83 H83B 109.5 . . ?
H83A C83 H83B 109.5 . . ?
C81 C83 H83C 109.5 . . ?
H83A C83 H83C 109.5 . . ?
H83B C83 H83C 109.5 . . ?
C81 C84 H84A 109.5 . . ?
C81 C84 H84B 109.5 . . ?
H84A C84 H84B 109.5 . . ?
C81 C84 H84C 109.5 . . ?
H84A C84 H84C 109.5 . . ?
H84B C84 H84C 109.5 . . ?

loop_
_geom_bond_atom_site_label_1
_geom_bond_atom_site_label_2
_geom_bond_distance
_geom_bond_site_symmetry_2
_geom_bond_publ_flag
Fe C2 2.054(18) . ?
Fe C9 2.047(3) . ?
Fe C7 2.055(3) . ?
Fe C8 2.088(3) . ?
Fe C5 2.081(3) . ?
Fe C40 2.26(3) . ?
Fe C4 1.96(2) . ?
Fe C6 2.101(3) . ?
Fe C20 2.128(18) . ?
Fe P2 2.304(8) . ?
Fe P1 2.322(5) . ?
P1 C4 1.80(2) . ?
P1 C1 1.755(15) . ?
C1 C2 1.42(3) . ?
C1 H1 0.9300 . ?
C2 C21 1.416(19) . ?
C2 C3 1.44(3) . ?
C3 C4 1.39(3) . ?
C3 H3 0.9300 . ?
C4 C41 1.571(19) . ?
P2 C20 1.79(3) . ?
P2 C10 1.750(16) . ?
C10 C40 1.43(3) . ?
C10 H10 0.9300 . ?
C40 C41 1.39(3) . ?
C40 C30 1.44(3) . ?
C30 C20 1.41(3) . ?
C30 H30 0.9300 . ?
C20 C21 1.57(2) . ?
C5 C9 1.435(4) . ?
C5 C6 1.462(4) . ?
C5 C51 1.528(4) . ?
C6 C7 1.432(4) . ?
C6 C61 1.542(4) . ?
C7 C8 1.415(3) . ?
C7 H7 0.9300 . ?
C8 C9 1.396(4) . ?
C8 C81 1.532(4) . ?
C9 H9 0.9300 . ?
C21 C22 1.380(4) . ?
C21 C26 1.396(4) . ?
C22 C23 1.380(4) . ?
C22 H22 0.9300 . ?
C23 C24 1.379(5) . ?
C23 H23 0.9300 . ?
C24 C25 1.366(5) . ?
C24 H24 0.9300 . ?
C25 C26 1.391(5) . ?
C25 H25 0.9300 . ?
C26 H26 0.9300 . ?
C41 C46 1.388(4) . ?
C41 C42 1.384(4) . ?
C42 C43 1.386(4) . ?
C42 H42 0.9300 . ?
C43 C44 1.376(5) . ?
C43 H43 0.9300 . ?
C44 C45 1.366(5) . ?
C44 H44 0.9300 . ?
C45 C46 1.388(4) . ?
C45 H45 0.9300 . ?
C46 H46 0.9300 . ?
C51 C52 1.535(5) . ?
C51 C54 1.524(5) . ?
C51 C53 1.517(5) . ?
C52 H52A 0.9600 . ?
C52 H52B 0.9600 . ?
C52 H52C 0.9600 . ?
C53 H53A 0.9600 . ?
C53 H53B 0.9600 . ?
C53 H53C 0.9600 . ?
C54 H54A 0.9600 . ?
C54 H54B 0.9600 . ?
C54 H54C 0.9600 . ?
C61 C62 1.507(5) . ?
C61 C63 1.519(5) . ?
C61 C64 1.556(5) . ?
C62 H62A 0.9600 . ?
C62 H62B 0.9600 . ?
C62 H62C 0.9600 . ?
C63 H63A 0.9600 . ?
C63 H63B 0.9600 . ?
C63 H63C 0.9600 . ?
C64 H64A 0.9600 . ?
C64 H64B 0.9600 . ?
C64 H64C 0.9600 . ?
C81 C84 1.501(5) . ?
C81 C82 1.509(5) . ?
C81 C83 1.516(5) . ?
C82 H82A 0.9600 . ?
C82 H82B 0.9600 . ?
C82 H82C 0.9600 . ?
C83 H83A 0.9600 . ?
C83 H83B 0.9600 . ?
C83 H83C 0.9600 . ?
C84 H84A 0.9600 . ?
C84 H84B 0.9600 . ?
C84 H84C 0.9600 . ?
